data_4067019
loop_
_publ_author_name
'Schnurr, Anna'
'Vitze, Hannes'
'Bolte, Michael'
'Lerner, Hans-Wolfram'
'Wagner, Matthias'

_publ_section_title
;
 Rigid, Fluoroarene-Containing Phosphonium Borates and Boranes: Syntheses
 and Reactivity Studies
;
_journal_issue 22
_journal_name_full Organometallics
_journal_page_first 6012
_journal_paper_doi 10.1021/om100776k
_journal_volume 29
_journal_year 2010
_chemical_formula_moiety 'C21 H20 B Cl F9 P'
_chemical_formula_sum 'C21 H20 B Cl F9 P'
_chemical_formula_weight 520.60
_chemical_name_systematic ?
_space_group_IT_number 14
_symmetry_cell_setting monoclinic
_symmetry_space_group_name_Hall '-P 2ybc'
_symmetry_space_group_name_H-M 'P 1 21/c 1'
_atom_sites_solution_hydrogens geom
_atom_sites_solution_primary direct
_atom_sites_solution_secondary difmap
_audit_creation_method SHELXL-97
_cell_angle_alpha 90.00
_cell_angle_beta 104.693(2)
_cell_angle_gamma 90.00
_cell_formula_units_Z 4
_cell_length_a 10.0403(8)
_cell_length_b 12.7948(11)
_cell_length_c 17.9642(15)
_cell_measurement_reflns_used 8192
_cell_measurement_temperature 173(2)
_cell_measurement_theta_max 26.3
_cell_measurement_theta_min 5.2
_cell_volume 2232.3(3)
_computing_cell_refinement 'SMART (Siemens, 1995)'
_computing_data_collection 'SMART (Siemens, 1995)'
_computing_data_reduction 'SAINT (Siemens, 1995)'
_computing_molecular_graphics 'XP in SHELXTL-Plus (Sheldrick, 1991)'
_computing_publication_material SHELXL97
_computing_structure_refinement 'SHELXL97 (Sheldrick, 2008) '
_computing_structure_solution 'SHELXS97 (Sheldrick, 2008) '
_diffrn_ambient_temperature 173(2)
_diffrn_measured_fraction_theta_full 0.999
_diffrn_measured_fraction_theta_max 0.892
_diffrn_measurement_device_type 'Siemens CCD three-circle diffractometer'
_diffrn_measurement_method \w
_diffrn_radiation_monochromator graphite
_diffrn_radiation_source 'fine-focus sealed tube'
_diffrn_radiation_type MoK\a
_diffrn_radiation_wavelength 0.71073
_diffrn_reflns_av_R_equivalents 0.0223
_diffrn_reflns_av_sigmaI/netI 0.0208
_diffrn_reflns_limit_h_max 13
_diffrn_reflns_limit_h_min -14
_diffrn_reflns_limit_k_max 16
_diffrn_reflns_limit_k_min -18
_diffrn_reflns_limit_l_max 23
_diffrn_reflns_limit_l_min -24
_diffrn_reflns_number 27361
_diffrn_reflns_theta_full 25.00
_diffrn_reflns_theta_max 30.92
_diffrn_reflns_theta_min 1.98
_diffrn_standards_number 0
_exptl_absorpt_coefficient_mu 0.325
_exptl_absorpt_correction_T_max 0.9320
_exptl_absorpt_correction_T_min 0.8676
_exptl_absorpt_correction_type multi-scan
_exptl_absorpt_process_details 'SADABS (Sheldrick, 1996)'
_exptl_crystal_colour colourless
_exptl_crystal_density_diffrn 1.549
_exptl_crystal_density_method 'not measured'
_exptl_crystal_description plate
_exptl_crystal_F_000 1056
_exptl_crystal_size_max 0.45
_exptl_crystal_size_mid 0.38
_exptl_crystal_size_min 0.22
_refine_diff_density_max 0.339
_refine_diff_density_min -0.293
_refine_diff_density_rms 0.049
_refine_ls_extinction_method none
_refine_ls_goodness_of_fit_ref 1.057
_refine_ls_hydrogen_treatment constr
_refine_ls_matrix_type full
_refine_ls_number_parameters 304
_refine_ls_number_reflns 6310
_refine_ls_number_restraints 0
_refine_ls_restrained_S_all 1.057
_refine_ls_R_factor_all 0.0480
_refine_ls_R_factor_gt 0.0365
_refine_ls_shift/su_max 0.001
_refine_ls_shift/su_mean 0.000
_refine_ls_structure_factor_coef Fsqd
_refine_ls_weighting_details 'calc w=1/[\s^2^(Fo^2^)+(0.0374P)^2^+1.0463P] where P=(Fo^2^+2Fc^2^)/3'
_refine_ls_weighting_scheme calc
_refine_ls_wR_factor_gt 0.0846
_refine_ls_wR_factor_ref 0.0903
_reflns_number_gt 5293
_reflns_number_total 6310
_reflns_threshold_expression I>2\s(I)
_cod_data_source_file om100776k_si_001.cif
_cod_data_source_block wa950_CCDC_787433
_cod_depositor_comments
;
The following automatic conversions were performed:

'_symmetry_cell_setting' value 'Monoclinic' changed to 'monoclinic'
according to /home/saulius/struct/CIF-dictionaries/cif_core.dic
dictionary named 'cif_core.dic' version 2.4.1 from 2010-06-29.

Automatic conversion script
Id: cif_fix_values 1715 2011-07-08 13:25:40Z adriana 
;
_cod_original_sg_symbol_H-M 'P 21/c'
_cod_database_code 4067019

loop_
_symmetry_equiv_pos_as_xyz
'x, y, z'
'-x, y+1/2, -z+1/2'
'-x, -y, -z'
'x, -y-1/2, z-1/2'

loop_
_atom_site_label
_atom_site_type_symbol
_atom_site_fract_x
_atom_site_fract_y
_atom_site_fract_z
_atom_site_U_iso_or_equiv
_atom_site_adp_type
_atom_site_occupancy
_atom_site_symmetry_multiplicity
_atom_site_calc_flag
_atom_site_refinement_flags
B1 B 0.28287(15) 0.68645(12) 0.53092(8) 0.0224(3) Uani 1 1 d .
Cl1 Cl 0.26194(4) 0.60830(3) 0.436805(19) 0.02953(9) Uani 1 1 d .
P1 P 0.27616(3) 0.59552(3) 0.671428(19) 0.01911(8) Uani 1 1 d .
C1 C 0.17562(13) 0.63683(12) 0.57846(8) 0.0255(3) Uani 1 1 d .
H1A H 0.1252 0.5766 0.5500 0.031 Uiso 1 1 calc R
H1B H 0.1077 0.6903 0.5843 0.031 Uiso 1 1 calc R
C2 C 0.23827(14) 0.45579(11) 0.68671(8) 0.0268(3) Uani 1 1 d .
C3 C 0.2971(2) 0.39207(13) 0.62985(12) 0.0438(4) Uani 1 1 d .
H3A H 0.3978 0.3965 0.6447 0.066 Uiso 1 1 calc R
H3B H 0.2621 0.4203 0.5778 0.066 Uiso 1 1 calc R
H3C H 0.2688 0.3189 0.6308 0.066 Uiso 1 1 calc R
C4 C 0.3002(2) 0.41681(15) 0.76921(11) 0.0459(4) Uani 1 1 d .
H4A H 0.2829 0.3417 0.7720 0.069 Uiso 1 1 calc R
H4B H 0.2575 0.4542 0.8048 0.069 Uiso 1 1 calc R
H4C H 0.3997 0.4297 0.7834 0.069 Uiso 1 1 calc R
C5 C 0.08117(17) 0.44086(13) 0.66803(11) 0.0398(4) Uani 1 1 d .
H5A H 0.0400 0.4621 0.6147 0.060 Uiso 1 1 calc R
H5B H 0.0433 0.4838 0.7029 0.060 Uiso 1 1 calc R
H5C H 0.0601 0.3671 0.6745 0.060 Uiso 1 1 calc R
C6 C 0.25862(14) 0.68966(11) 0.74698(8) 0.0243(3) Uani 1 1 d .
C7 C 0.36953(17) 0.67286(14) 0.82226(9) 0.0380(4) Uani 1 1 d .
H7A H 0.3575 0.7242 0.8605 0.057 Uiso 1 1 calc R
H7B H 0.4608 0.6815 0.8128 0.057 Uiso 1 1 calc R
H7C H 0.3612 0.6022 0.8416 0.057 Uiso 1 1 calc R
C8 C 0.27686(19) 0.80001(12) 0.71637(10) 0.0396(4) Uani 1 1 d .
H8A H 0.2722 0.8521 0.7557 0.059 Uiso 1 1 calc R
H8B H 0.2035 0.8134 0.6698 0.059 Uiso 1 1 calc R
H8C H 0.3665 0.8046 0.7042 0.059 Uiso 1 1 calc R
C9 C 0.11392(15) 0.68192(13) 0.76082(9) 0.0330(3) Uani 1 1 d .
H9A H 0.1027 0.6134 0.7829 0.049 Uiso 1 1 calc R
H9B H 0.0445 0.6904 0.7118 0.049 Uiso 1 1 calc R
H9C H 0.1024 0.7370 0.7966 0.049 Uiso 1 1 calc R
C11 C 0.43612(13) 0.65936(10) 0.58268(7) 0.0220(3) Uani 1 1 d .
C12 C 0.44486(13) 0.61096(10) 0.65431(7) 0.0209(2) Uani 1 1 d .
C13 C 0.57158(14) 0.58096(11) 0.70149(8) 0.0244(3) Uani 1 1 d .
C14 C 0.69141(13) 0.59771(12) 0.67872(9) 0.0277(3) Uani 1 1 d .
C15 C 0.68497(14) 0.64420(11) 0.60839(9) 0.0277(3) Uani 1 1 d .
C16 C 0.55923(14) 0.67402(11) 0.56165(8) 0.0255(3) Uani 1 1 d .
F13 F 0.58242(9) 0.53317(8) 0.76991(5) 0.0345(2) Uani 1 1 d .
F14 F 0.81337(9) 0.56790(8) 0.72425(6) 0.0406(2) Uani 1 1 d .
F15 F 0.80213(9) 0.65951(8) 0.58674(6) 0.0393(2) Uani 1 1 d .
F16 F 0.55872(9) 0.71876(7) 0.49365(5) 0.0351(2) Uani 1 1 d .
C21 C 0.24819(14) 0.80884(11) 0.50846(7) 0.0240(3) Uani 1 1 d .
C22 C 0.11947(15) 0.83759(12) 0.46194(8) 0.0283(3) Uani 1 1 d .
C23 C 0.08255(17) 0.93910(13) 0.43888(9) 0.0349(3) Uani 1 1 d .
C24 C 0.1748(2) 1.01946(12) 0.46427(9) 0.0382(4) Uani 1 1 d .
C25 C 0.30171(18) 0.99654(12) 0.51232(9) 0.0353(3) Uani 1 1 d .
C26 C 0.33537(15) 0.89362(11) 0.53280(8) 0.0275(3) Uani 1 1 d .
F22 F 0.02243(9) 0.76351(7) 0.43708(5) 0.0371(2) Uani 1 1 d .
F23 F -0.04265(11) 0.96013(9) 0.39245(6) 0.0501(3) Uani 1 1 d .
F24 F 0.13963(14) 1.11852(8) 0.44332(7) 0.0582(3) Uani 1 1 d .
F25 F 0.39151(12) 1.07376(8) 0.53991(7) 0.0512(3) Uani 1 1 d .
F26 F 0.46163(9) 0.87929(7) 0.58104(5) 0.0354(2) Uani 1 1 d .

loop_
_atom_site_aniso_label
_atom_site_aniso_U_11
_atom_site_aniso_U_22
_atom_site_aniso_U_33
_atom_site_aniso_U_23
_atom_site_aniso_U_13
_atom_site_aniso_U_12
B1 0.0238(7) 0.0250(7) 0.0181(6) -0.0015(5) 0.0046(5) -0.0022(6)
Cl1 0.03787(19) 0.02773(17) 0.02233(16) -0.00536(12) 0.00642(13) -0.00152(14)
P1 0.01746(14) 0.02229(16) 0.01808(15) -0.00094(12) 0.00541(11) -0.00161(12)
C1 0.0199(6) 0.0339(7) 0.0210(6) 0.0032(5) 0.0020(5) -0.0020(5)
C2 0.0279(7) 0.0231(6) 0.0301(7) -0.0013(5) 0.0087(5) -0.0041(5)
C3 0.0524(10) 0.0288(8) 0.0565(11) -0.0120(7) 0.0254(9) -0.0029(7)
C4 0.0534(11) 0.0385(9) 0.0423(10) 0.0140(8) 0.0054(8) -0.0081(8)
C5 0.0323(8) 0.0344(8) 0.0538(10) -0.0027(7) 0.0130(7) -0.0123(7)
C6 0.0244(6) 0.0264(7) 0.0237(6) -0.0050(5) 0.0089(5) -0.0013(5)
C7 0.0349(8) 0.0483(10) 0.0278(8) -0.0149(7) 0.0022(6) 0.0037(7)
C8 0.0544(10) 0.0262(7) 0.0454(9) -0.0076(7) 0.0257(8) -0.0047(7)
C9 0.0272(7) 0.0422(9) 0.0335(8) -0.0055(7) 0.0150(6) 0.0011(6)
C11 0.0230(6) 0.0227(6) 0.0214(6) -0.0029(5) 0.0077(5) -0.0022(5)
C12 0.0195(6) 0.0228(6) 0.0209(6) -0.0023(5) 0.0063(5) -0.0014(5)
C13 0.0221(6) 0.0283(7) 0.0229(6) -0.0004(5) 0.0061(5) 0.0002(5)
C14 0.0179(6) 0.0303(7) 0.0338(7) -0.0036(6) 0.0044(5) 0.0014(5)
C15 0.0215(6) 0.0279(7) 0.0374(8) -0.0055(6) 0.0144(6) -0.0046(5)
C16 0.0276(7) 0.0250(6) 0.0269(7) -0.0008(5) 0.0125(5) -0.0034(5)
F13 0.0288(4) 0.0467(5) 0.0271(4) 0.0102(4) 0.0055(3) 0.0081(4)
F14 0.0182(4) 0.0552(6) 0.0457(6) 0.0037(5) 0.0031(4) 0.0052(4)
F15 0.0247(4) 0.0449(5) 0.0546(6) 0.0005(5) 0.0217(4) -0.0041(4)
F16 0.0379(5) 0.0414(5) 0.0320(5) 0.0066(4) 0.0199(4) -0.0030(4)
C21 0.0291(7) 0.0256(6) 0.0177(6) -0.0013(5) 0.0069(5) 0.0001(5)
C22 0.0321(7) 0.0309(7) 0.0211(6) -0.0050(5) 0.0053(5) 0.0014(6)
C23 0.0411(8) 0.0385(8) 0.0244(7) 0.0008(6) 0.0071(6) 0.0131(7)
C24 0.0599(10) 0.0264(7) 0.0325(8) 0.0047(6) 0.0196(7) 0.0093(7)
C25 0.0503(9) 0.0253(7) 0.0343(8) -0.0026(6) 0.0183(7) -0.0056(7)
C26 0.0336(7) 0.0282(7) 0.0219(6) -0.0018(5) 0.0089(5) -0.0033(6)
F22 0.0301(5) 0.0389(5) 0.0365(5) -0.0083(4) -0.0021(4) 0.0000(4)
F23 0.0521(6) 0.0542(6) 0.0377(5) 0.0019(5) -0.0003(5) 0.0251(5)
F24 0.0865(9) 0.0292(5) 0.0614(7) 0.0111(5) 0.0237(6) 0.0161(5)
F25 0.0673(7) 0.0286(5) 0.0599(7) -0.0054(5) 0.0200(6) -0.0166(5)
F26 0.0331(5) 0.0344(5) 0.0355(5) -0.0041(4) 0.0027(4) -0.0091(4)

loop_
_atom_type_symbol
_atom_type_description
_atom_type_scat_dispersion_real
_atom_type_scat_dispersion_imag
_atom_type_scat_source
C C 0.0033 0.0016 'International Tables Vol C Tables 4.2.6.8 and 6.1.1.4'
H H 0.0000 0.0000 'International Tables Vol C Tables 4.2.6.8 and 6.1.1.4'
B B 0.0013 0.0007 'International Tables Vol C Tables 4.2.6.8 and 6.1.1.4'
Cl Cl 0.1484 0.1585 'International Tables Vol C Tables 4.2.6.8 and 6.1.1.4'
F F 0.0171 0.0103 'International Tables Vol C Tables 4.2.6.8 and 6.1.1.4'
P P 0.1023 0.0942 'International Tables Vol C Tables 4.2.6.8 and 6.1.1.4'

loop_
_geom_angle_atom_site_label_1
_geom_angle_atom_site_label_2
_geom_angle_atom_site_label_3
_geom_angle
C11 B1 C21 117.32(11)
C11 B1 C1 105.56(11)
C21 B1 C1 111.61(11)
C11 B1 Cl1 105.57(9)
C21 B1 Cl1 108.16(9)
C1 B1 Cl1 108.17(9)
C1 P1 C12 98.02(6)
C1 P1 C6 110.70(7)
C12 P1 C6 108.68(6)
C1 P1 C2 109.36(7)
C12 P1 C2 111.42(6)
C6 P1 C2 117.02(6)
B1 C1 P1 107.79(9)
B1 C1 H1A 110.1
P1 C1 H1A 110.1
B1 C1 H1B 110.1
P1 C1 H1B 110.1
H1A C1 H1B 108.5
C3 C2 C4 109.81(14)
C3 C2 C5 109.55(13)
C4 C2 C5 108.15(13)
C3 C2 P1 106.49(10)
C4 C2 P1 113.92(11)
C5 C2 P1 108.87(10)
C2 C3 H3A 109.5
C2 C3 H3B 109.5
H3A C3 H3B 109.5
C2 C3 H3C 109.5
H3A C3 H3C 109.5
H3B C3 H3C 109.5
C2 C4 H4A 109.5
C2 C4 H4B 109.5
H4A C4 H4B 109.5
C2 C4 H4C 109.5
H4A C4 H4C 109.5
H4B C4 H4C 109.5
C2 C5 H5A 109.5
C2 C5 H5B 109.5
H5A C5 H5B 109.5
C2 C5 H5C 109.5
H5A C5 H5C 109.5
H5B C5 H5C 109.5
C7 C6 C9 110.67(12)
C7 C6 C8 108.50(13)
C9 C6 C8 108.60(12)
C7 C6 P1 111.81(10)
C9 C6 P1 110.19(10)
C8 C6 P1 106.94(10)
C6 C7 H7A 109.5
C6 C7 H7B 109.5
H7A C7 H7B 109.5
C6 C7 H7C 109.5
H7A C7 H7C 109.5
H7B C7 H7C 109.5
C6 C8 H8A 109.5
C6 C8 H8B 109.5
H8A C8 H8B 109.5
C6 C8 H8C 109.5
H8A C8 H8C 109.5
H8B C8 H8C 109.5
C6 C9 H9A 109.5
C6 C9 H9B 109.5
H9A C9 H9B 109.5
C6 C9 H9C 109.5
H9A C9 H9C 109.5
H9B C9 H9C 109.5
C16 C11 C12 116.88(12)
C16 C11 B1 126.44(12)
C12 C11 B1 116.59(11)
C13 C12 C11 120.82(12)
C13 C12 P1 128.14(10)
C11 C12 P1 111.04(9)
F13 C13 C14 117.63(12)
F13 C13 C12 121.91(12)
C14 C13 C12 120.45(13)
F14 C14 C13 120.20(13)
F14 C14 C15 120.15(12)
C13 C14 C15 119.65(13)
F15 C15 C16 121.08(13)
F15 C15 C14 119.06(13)
C16 C15 C14 119.86(12)
F16 C16 C15 117.46(12)
F16 C16 C11 120.20(12)
C15 C16 C11 122.34(13)
C26 C21 C22 113.25(13)
C26 C21 B1 126.29(12)
C22 C21 B1 120.45(12)
F22 C22 C23 116.30(13)
F22 C22 C21 119.51(13)
C23 C22 C21 124.19(14)
F23 C23 C24 119.84(15)
F23 C23 C22 120.61(15)
C24 C23 C22 119.55(15)
F24 C24 C25 120.79(16)
F24 C24 C23 120.21(16)
C25 C24 C23 118.99(14)
F25 C25 C24 120.13(15)
F25 C25 C26 120.31(15)
C24 C25 C26 119.55(15)
F26 C26 C25 115.09(13)
F26 C26 C21 120.48(13)
C25 C26 C21 124.41(14)

loop_
_geom_bond_atom_site_label_1
_geom_bond_atom_site_label_2
_geom_bond_distance
B1 C11 1.621(2)
B1 C21 1.632(2)
B1 C1 1.661(2)
B1 Cl1 1.9293(15)
P1 C1 1.7978(14)
P1 C12 1.8074(13)
P1 C6 1.8562(14)
P1 C2 1.8626(14)
C1 H1A 0.9900
C1 H1B 0.9900
C2 C3 1.537(2)
C2 C4 1.538(2)
C2 C5 1.539(2)
C3 H3A 0.9800
C3 H3B 0.9800
C3 H3C 0.9800
C4 H4A 0.9800
C4 H4B 0.9800
C4 H4C 0.9800
C5 H5A 0.9800
C5 H5B 0.9800
C5 H5C 0.9800
C6 C7 1.533(2)
C6 C9 1.5379(19)
C6 C8 1.543(2)
C7 H7A 0.9800
C7 H7B 0.9800
C7 H7C 0.9800
C8 H8A 0.9800
C8 H8B 0.9800
C8 H8C 0.9800
C9 H9A 0.9800
C9 H9B 0.9800
C9 H9C 0.9800
C11 C16 1.3937(18)
C11 C12 1.4106(18)
C12 C13 1.3919(18)
C13 F13 1.3522(16)
C13 C14 1.3822(19)
C14 F14 1.3439(16)
C14 C15 1.383(2)
C15 F15 1.3436(15)
C15 C16 1.381(2)
C16 F16 1.3480(16)
C21 C26 1.393(2)
C21 C22 1.399(2)
C22 F22 1.3513(17)
C22 C23 1.385(2)
C23 F23 1.3477(18)
C23 C24 1.381(3)
C24 F24 1.3437(18)
C24 C25 1.377(3)
C25 F25 1.3446(19)
C25 C26 1.386(2)
C26 F26 1.3543(17)

loop_
_geom_torsion_atom_site_label_1
_geom_torsion_atom_site_label_2
_geom_torsion_atom_site_label_3
_geom_torsion_atom_site_label_4
_geom_torsion
C11 B1 C1 P1 9.20(13)
C21 B1 C1 P1 -119.31(11)
Cl1 B1 C1 P1 121.83(8)
C12 P1 C1 B1 -9.61(11)
C6 P1 C1 B1 103.91(10)
C2 P1 C1 B1 -125.74(10)
C1 P1 C2 C3 68.22(12)
C12 P1 C2 C3 -39.03(13)
C6 P1 C2 C3 -164.93(11)
C1 P1 C2 C4 -170.59(12)
C12 P1 C2 C4 82.16(13)
C6 P1 C2 C4 -43.74(14)
C1 P1 C2 C5 -49.81(12)
C12 P1 C2 C5 -157.06(11)
C6 P1 C2 C5 77.04(12)
C1 P1 C6 C7 -165.33(11)
C12 P1 C6 C7 -58.77(12)
C2 P1 C6 C7 68.48(12)
C1 P1 C6 C9 71.14(11)
C12 P1 C6 C9 177.71(10)
C2 P1 C6 C9 -55.04(12)
C1 P1 C6 C8 -46.71(12)
C12 P1 C6 C8 59.86(12)
C2 P1 C6 C8 -172.90(10)
C21 B1 C11 C16 -63.37(18)
C1 B1 C11 C16 171.59(13)
Cl1 B1 C11 C16 57.16(16)
C21 B1 C11 C12 120.33(13)
C1 B1 C11 C12 -4.71(16)
Cl1 B1 C11 C12 -119.14(11)
C16 C11 C12 C13 0.80(19)
B1 C11 C12 C13 177.46(12)
C16 C11 C12 P1 -178.73(10)
B1 C11 C12 P1 -2.07(15)
C1 P1 C12 C13 -172.27(13)
C6 P1 C12 C13 72.62(14)
C2 P1 C12 C13 -57.76(14)
C1 P1 C12 C11 7.22(11)
C6 P1 C12 C11 -107.89(10)
C2 P1 C12 C11 121.73(10)
C11 C12 C13 F13 -179.08(12)
P1 C12 C13 F13 0.4(2)
C11 C12 C13 C14 -0.3(2)
P1 C12 C13 C14 179.14(11)
F13 C13 C14 F14 -0.7(2)
C12 C13 C14 F14 -179.51(13)
F13 C13 C14 C15 178.55(13)
C12 C13 C14 C15 -0.3(2)
F14 C14 C15 F15 -0.4(2)
C13 C14 C15 F15 -179.63(13)
F14 C14 C15 C16 179.57(13)
C13 C14 C15 C16 0.3(2)
F15 C15 C16 F16 0.1(2)
C14 C15 C16 F16 -179.85(13)
F15 C15 C16 C11 -179.84(13)
C14 C15 C16 C11 0.2(2)
C12 C11 C16 F16 179.30(12)
B1 C11 C16 F16 3.0(2)
C12 C11 C16 C15 -0.8(2)
B1 C11 C16 C15 -177.04(13)
C11 B1 C21 C26 -3.59(19)
C1 B1 C21 C26 118.37(14)
Cl1 B1 C21 C26 -122.76(13)
C11 B1 C21 C22 178.00(12)
C1 B1 C21 C22 -60.04(16)
Cl1 B1 C21 C22 58.83(15)
C26 C21 C22 F22 -177.04(12)
B1 C21 C22 F22 1.57(19)
C26 C21 C22 C23 2.8(2)
B1 C21 C22 C23 -178.62(13)
F22 C22 C23 F23 -1.8(2)
C21 C22 C23 F23 178.43(13)
F22 C22 C23 C24 177.75(13)
C21 C22 C23 C24 -2.1(2)
F23 C23 C24 F24 0.5(2)
C22 C23 C24 F24 -178.99(14)
F23 C23 C24 C25 179.34(14)
C22 C23 C24 C25 -0.2(2)
F24 C24 C25 F25 1.1(2)
C23 C24 C25 F25 -177.76(14)
F24 C24 C25 C26 -179.80(14)
C23 C24 C25 C26 1.4(2)
F25 C25 C26 F26 0.0(2)
C24 C25 C26 F26 -179.14(13)
F25 C25 C26 C21 178.62(13)
C24 C25 C26 C21 -0.5(2)
C22 C21 C26 F26 177.08(12)
B1 C21 C26 F26 -1.4(2)
C22 C21 C26 C25 -1.5(2)
B1 C21 C26 C25 -179.98(14)
